data_2019732
loop_
_publ_author_name
'F\'abry, Jan'
'Du\<sek, Michal'
'Van\<ek, P\<remysl'
'Rafalovskyi, Iegor'
'Hlinka, Ji\<r\'i'
'Urban, Ji\<r\'i'

_publ_section_title
;
 High- and low-temperature phases in isostructural 4-chloro-3-nitroaniline
 and 4-iodo-3-nitroaniline
;
_journal_coeditor_code SK3557
_journal_issue 12
_journal_name_full 'Acta Crystallographica Section C'
_journal_page_first
;
;
_journal_paper_doi 10.1107/S2053229614024632
_journal_volume 70
_journal_year 2014
_chemical_formula_iupac 'C6 H5 I N2 O2'
_chemical_formula_moiety 'C6 H5 I N2 O2'
_chemical_formula_sum 'C6 H5 I N2 O2'
_chemical_formula_weight 264
_chemical_melting_point 413
_chemical_name_systematic
;
4-Iodo-3-nitroaniline
;
_space_group_IT_number 14
_symmetry_cell_setting monoclinic
_symmetry_space_group_name_Hall '-P 2yn'
_symmetry_space_group_name_H-M 'P 1 21/n 1'
_cell_angle_alpha 90.0
_cell_angle_beta 111.556(6)
_cell_angle_gamma 90.0
_cell_formula_units_Z 4
_cell_length_a 12.5219(8)
_cell_length_b 4.2601(3)
_cell_length_c 16.0008(9)
_cell_measurement_reflns_used 3022
_cell_measurement_temperature 293
_cell_measurement_theta_max 66.7290
_cell_measurement_theta_min 3.8580
_cell_volume 793.86(9)
_computing_cell_refinement
;
<i>CrysAlis PRO</i> (Oxford Diffraction, 2010)
;
_computing_data_collection
;
<i>CrysAlis PRO</i> (Oxford Diffraction, 2010)
;
_computing_data_reduction
;
<i>CrysAlis PRO</i> (Oxford Diffraction, 2010)
;
_computing_molecular_graphics
;
<i>PLATON</i> (Spek, 2009) and <i>DIAMOND</i> (Brandenburg & Putz,
2010)
;
_computing_structure_refinement
;
<i>JANA2006</i> (Pet\<r\'i\<cek <i>et al.</i>, 2014)
;
_computing_structure_solution
;
<i>SIR97</i> (Altomare <i>et al.</i>, 1997)
;
_diffrn_ambient_temperature 293
_diffrn_detector_area_resol_mean 5.1892
_diffrn_measured_fraction_theta_full 0.98
_diffrn_measured_fraction_theta_max 0.98
_diffrn_measurement_device 'four-cycle diffractometer'
_diffrn_measurement_device_type 'Oxford Diffraction Xcalibur (Atlas, Gemini ultra)'
_diffrn_measurement_method '\w scans'
_diffrn_radiation_monochromator mirror
_diffrn_radiation_source 'Enhance Ultra (Cu) X-ray Source'
_diffrn_radiation_type 'Cu K\a'
_diffrn_radiation_wavelength 1.5418
_diffrn_reflns_av_R_equivalents 0.0615
_diffrn_reflns_av_sigmaI/netI 0.0322
_diffrn_reflns_limit_h_max 14
_diffrn_reflns_limit_h_min -14
_diffrn_reflns_limit_k_max 4
_diffrn_reflns_limit_k_min -4
_diffrn_reflns_limit_l_max 18
_diffrn_reflns_limit_l_min -19
_diffrn_reflns_number 5100
_diffrn_reflns_theta_full 67.03
_diffrn_reflns_theta_max 67.03
_diffrn_reflns_theta_min 3.87
_diffrn_standards_number 0
_exptl_absorpt_coefficient_mu 31.339
_exptl_absorpt_correction_T_max 0.361
_exptl_absorpt_correction_T_min 0.002
_exptl_absorpt_correction_type gaussian
_exptl_absorpt_process_details
;
(CrysAlis PRO; Oxford Diffraction, 2010)
;
_exptl_crystal_colour brown
_exptl_crystal_density_diffrn 2.2083
_exptl_crystal_description plate
_exptl_crystal_F_000 496
_exptl_crystal_size_max 0.5031
_exptl_crystal_size_mid 0.2430
_exptl_crystal_size_min 0.0460
_refine_diff_density_max 1.90
_refine_diff_density_min -0.85
_refine_ls_extinction_coef 22E1(5)
_refine_ls_extinction_method
;
B--C type 1 Lorentzian isotropic
[Becker, P. J. & Coppens, P. (1974). <i>Acta Cryst.</i> A<b>30</b>, 129--147]
;
_refine_ls_goodness_of_fit_ref 2.31
_refine_ls_hydrogen_treatment mixed
_refine_ls_number_constraints 14
_refine_ls_number_parameters 125
_refine_ls_number_reflns 1380
_refine_ls_number_restraints 2
_refine_ls_R_factor_all 0.0626
_refine_ls_R_factor_gt 0.0527
_refine_ls_shift/su_max 0.0149
_refine_ls_shift/su_mean 0.0022
_refine_ls_structure_factor_coef Fsqd
_refine_ls_weighting_details w=1/(\s^2^(I)+0.0004I^2^)
_refine_ls_weighting_scheme sigma
_refine_ls_wR_factor_gt 0.1146
_refine_ls_wR_factor_ref 0.1202
_reflns_number_gt 1093
_reflns_number_total 1380
_reflns_threshold_expression I>3\s(I)
_cod_data_source_file sk3557sup1.cif
_cod_data_source_block IIa
_cod_original_sg_symbol_H-M 'P 21/n'
_cod_database_code 2019732
_cod_database_fobs_code 2019732

loop_
_symmetry_equiv_pos_site_id
_symmetry_equiv_pos_as_xyz
1 x,y,z
2 -x+1/2,y+1/2,-z+1/2
3 -x,-y,-z
4 x+1/2,-y+1/2,z+1/2

loop_
_atom_site_type_symbol
_atom_site_label
_atom_site_fract_x
_atom_site_fract_y
_atom_site_fract_z
_atom_site_U_iso_or_equiv
_atom_site_adp_type
_atom_site_calc_flag
_atom_site_occupancy
_atom_site_symmetry_multiplicity
I I1a 0.28645(6) 0.33319(17) 0.35667(3) 0.0691(3) Uani d 1 4
C C1a 0.3183(8) -0.108(2) 0.6483(5) 0.058(4) Uani d 1 4
C C2a 0.2169(8) -0.150(3) 0.5759(5) 0.058(4) Uani d 1 4
H H1c2a 0.156803 -0.261037 0.582912 0.0692 Uiso d 1 4
C C3a 0.2049(7) -0.026(3) 0.4927(5) 0.053(3) Uani d 1 4
C C4a 0.2914(8) 0.141(2) 0.4785(5) 0.056(3) Uani d 1 4
C C5a 0.3940(9) 0.178(3) 0.5511(6) 0.065(4) Uani d 1 4
H H1c5a 0.454837 0.284168 0.543679 0.082 Uiso d 1 4
C C6a 0.4059(8) 0.058(3) 0.6348(5) 0.068(4) Uani d 1 4
H H1c6a 0.474516 0.089448 0.68299 0.0783 Uiso d 1 4
N N1a 0.3285(9) -0.217(3) 0.7324(5) 0.082(4) Uani d 1 4
H H1n1a 0.285(11) -0.38(2) 0.726(9) 0.0978 Uiso d 1 4
H H2n1a 0.397(5) -0.20(3) 0.774(6) 0.0978 Uiso d 1 4
N N2a 0.0925(7) -0.080(2) 0.4212(5) 0.065(4) Uani d 1 4
O O1a 0.0511(16) 0.130(7) 0.3672(13) 0.093(9) Uani d 0.5 4
O O2a 0.046(2) -0.330(6) 0.4264(15) 0.085(9) Uani d 0.5 4
O O1d 0.0794(16) -0.041(6) 0.3431(11) 0.086(9) Uani d 0.5 4
O O2d 0.012(2) -0.172(8) 0.4381(15) 0.094(11) Uani d 0.5 4

loop_
_atom_site_aniso_label
_atom_site_aniso_U_11
_atom_site_aniso_U_22
_atom_site_aniso_U_33
_atom_site_aniso_U_12
_atom_site_aniso_U_13
_atom_site_aniso_U_23
_atom_site_aniso_type_symbol
I1a 0.1026(6) 0.0537(5) 0.0606(4) -0.0049(4) 0.0412(3) -0.0015(2) I
C1a 0.056(5) 0.070(8) 0.048(4) 0.015(5) 0.017(3) 0.004(3) C
C2a 0.057(5) 0.062(7) 0.057(4) 0.007(5) 0.024(4) 0.002(4) C
C3a 0.055(5) 0.054(6) 0.049(3) 0.005(4) 0.017(3) -0.004(3) C
C4a 0.064(5) 0.063(7) 0.043(3) -0.002(5) 0.023(3) 0.000(3) C
C5a 0.063(6) 0.070(8) 0.066(5) -0.010(5) 0.028(4) -0.013(4) C
C6a 0.055(5) 0.086(9) 0.054(4) 0.003(5) 0.008(4) -0.006(4) C
N1a 0.076(6) 0.108(9) 0.052(4) 0.011(5) 0.013(4) 0.015(4) N
N2a 0.056(5) 0.080(8) 0.052(4) 0.004(5) 0.012(3) 0.000(3) N
O1a 0.064(11) 0.12(2) 0.078(10) 0.016(11) 0.002(8) 0.023(11) O
O2a 0.061(13) 0.083(19) 0.090(11) -0.014(11) 0.004(9) -0.002(11) O
O1d 0.063(11) 0.11(2) 0.066(9) -0.016(11) 0.001(7) 0.009(9) O
O2d 0.064(13) 0.13(3) 0.086(10) -0.001(13) 0.020(8) 0.010(13) O

loop_
_atom_type_symbol
_atom_type_scat_dispersion_real
_atom_type_scat_dispersion_imag
_atom_type_scat_source
C 0.0181 0.0091 'International Tables Vol C tables 4.2.6.8 and 6.1.1.1'
H 0.0000 0.0000 'International Tables Vol C tables 4.2.6.8 and 6.1.1.1'
I -0.3257 6.8362 'International Tables Vol C tables 4.2.6.8 and 6.1.1.1'
N 0.0311 0.0180 'International Tables Vol C tables 4.2.6.8 and 6.1.1.1'
O 0.0492 0.0322 'International Tables Vol C tables 4.2.6.8 and 6.1.1.1'

loop_
_exptl_crystal_face_index_h
_exptl_crystal_face_index_k
_exptl_crystal_face_index_l
_exptl_crystal_face_perp_dist
0 0 10 0.0230
0 3 -1 0.2740
0 -3 1 0.2223
-8 1 3 0.1321
8 0 -5 0.1264
-8 0 4 0.1132
0 0 -10 0.0230

loop_
_geom_angle_atom_site_label_1
_geom_angle_atom_site_label_2
_geom_angle_atom_site_label_3
_geom_angle
_geom_angle_publ_flag
I1a C4a C3a 126.7(5) no
I1a C4a C5a 115.8(8) no
C6a C1a N1a 121.9(8) no
C1a C2a H1c2a 120.08 no
C1a C2a C3a 119.8(10) no
H1c2a C2a C3a 120.08 no
C2a C3a C4a 122.5(7) no
C2a C3a N2a 115.0(9) no
C4a C3a N2a 122.4(7) no
C3a C4a C5a 117.5(8) no
C4a C5a H1c5a 119.92 no
C4a C5a C6a 120.2(10) no
H1c5a C5a C6a 119.91 no
C1a C6a C5a 121.8(8) no
C1a C6a H1c6a 119.08 no
C5a C6a H1c6a 119.08 no
C1a N1a H1n1a 110(9) no
C1a N1a H2n1a 116(7) no
H1n1a N1a H2n1a 122(12) no
C3a N2a O1a 118.3(13) no
C3a N2a O2a 115.2(12) no
C3a N2a O1d 120.7(13) no
C3a N2a O2d 121.2(12) no
O1a N2a O2a 126.3(15) no
O1d N2a O2d 118.1(15) no

loop_
_geom_bond_atom_site_label_1
_geom_bond_atom_site_label_2
_geom_bond_distance
_geom_bond_publ_flag
I1a C4a 2.095(8) no
C1a C2a 1.380(11) no
C1a C6a 1.387(16) no
C1a N1a 1.384(12) no
C2a H1c2a 0.93 no
C2a C3a 1.388(12) no
C3a C4a 1.383(15) no
C3a N2a 1.469(10) no
C4a C5a 1.388(11) no
C5a H1c5a 0.93 no
C5a C6a 1.389(14) no
C6a H1c6a 0.93 no
N1a H1n1a 0.88(11) no
N1a H2n1a 0.88(6) no
N2a O1a 1.22(3) no
N2a O2a 1.23(3) no
N2a O1d 1.21(2) no
N2a O2d 1.20(3) no
O2a O2d 0.85(4) no

loop_
_geom_hbond_atom_site_label_D
_geom_hbond_atom_site_label_H
_geom_hbond_atom_site_label_A
_geom_hbond_site_symmetry_A
_geom_hbond_distance_DH
_geom_hbond_distance_HA
_geom_hbond_distance_DA
_geom_hbond_angle_DHA
_geom_hbond_publ_flag
N1a H1n1a N1a 2_546 0.88(11) 2.27(14) 3.088(17) 155(13) yes
N1a H2n1a O1a 4_545 0.88(6) 2.67(11) 3.33(2) 133(12) yes
N1a H2n1a O2a 4_545 0.88(6) 2.46(8) 3.30(2) 159(9) yes
N1a H2n1a O1d 4_545 0.88(6) 2.40(8) 3.16(2) 145(12) yes
N1a H2n1a O2d 4_545 0.88(6) 2.54(9) 3.29(2) 143(9) yes

loop_
_geom_torsion_atom_site_label_1
_geom_torsion_atom_site_label_2
_geom_torsion_atom_site_label_3
_geom_torsion_atom_site_label_4
_geom_torsion
_geom_torsion_publ_flag
H1n1a N1a C1a C2a 30(9) no
H2n1a N1a C1a C6a -10(10) no
